data_4133308
loop_
_publ_author_name
'Zhong, Feng'
'Yue, Wen-Jun'
'Zhang, Hai-Jun'
'Zhang, Cheng-Yuan'
'Yin, Liang'

_publ_section_title
;
 Catalytic Asymmetric Construction of Halogenated Stereogenic Carbon
 Centers by Direct Vinylogous Mannich-Type Reaction.
;
_journal_issue 45
_journal_name_full 'Journal of the American Chemical Society'
_journal_page_first 15170
_journal_page_last 15175
_journal_paper_doi 10.1021/jacs.8b09484
_journal_volume 140
_journal_year 2018
_chemical_absolute_configuration ad
_chemical_formula_sum 'C31 H30 Cl N3 O3'
_chemical_formula_weight 528.03
_space_group_crystal_system monoclinic
_space_group_IT_number 4
_space_group_name_Hall 'P 2yb'
_space_group_name_H-M_alt 'P 1 21 1'
_atom_sites_solution_hydrogens mixed
_audit_creation_method SHELXL-2013
_cell_angle_alpha 90
_cell_angle_beta 101.661(3)
_cell_angle_gamma 90
_cell_formula_units_Z 2
_cell_length_a 11.1116(14)
_cell_length_b 10.1824(13)
_cell_length_c 12.4713(16)
_cell_measurement_reflns_used 2969
_cell_measurement_temperature 293(2)
_cell_measurement_theta_max 46.866
_cell_measurement_theta_min 5.209
_cell_volume 1381.9(3)
_computing_cell_refinement 'Bruker SMART'
_computing_data_collection 'Bruker SMART'
_computing_data_reduction 'Bruker SHELXTL'
_computing_molecular_graphics 'Bruker SHELXTL'
_computing_publication_material 'Bruker SHELXTL'
_computing_structure_refinement 'SHELXL-2013 (Sheldrick, 2013)'
_computing_structure_solution 'Bruker SHELXTL'
_diffrn_ambient_temperature 293(2)
_diffrn_measured_fraction_theta_full 1.000
_diffrn_measured_fraction_theta_max 1.000
_diffrn_measurement_device_type 'CCD area detector'
_diffrn_measurement_method 'phi and omega scans'
_diffrn_radiation_type MoK\a
_diffrn_radiation_wavelength 0.71073
_diffrn_reflns_av_R_equivalents 0.0308
_diffrn_reflns_av_unetI/netI 0.0478
_diffrn_reflns_Laue_measured_fraction_full 1.000
_diffrn_reflns_Laue_measured_fraction_max 1.000
_diffrn_reflns_limit_h_max 13
_diffrn_reflns_limit_h_min -11
_diffrn_reflns_limit_k_max 12
_diffrn_reflns_limit_k_min -12
_diffrn_reflns_limit_l_max 14
_diffrn_reflns_limit_l_min -15
_diffrn_reflns_number 8037
_diffrn_reflns_point_group_measured_fraction_full 0.928
_diffrn_reflns_point_group_measured_fraction_max 0.926
_diffrn_reflns_theta_full 25.242
_diffrn_reflns_theta_max 25.500
_diffrn_reflns_theta_min 1.667
_exptl_absorpt_coefficient_mu 0.175
_exptl_absorpt_correction_T_max 0.7456
_exptl_absorpt_correction_T_min 0.6425
_exptl_absorpt_correction_type multi-scan
_exptl_absorpt_process_details sadabs
_exptl_crystal_colour colorless
_exptl_crystal_density_diffrn 1.269
_exptl_crystal_description prismatic
_exptl_crystal_F_000 556
_exptl_crystal_size_max 0.200
_exptl_crystal_size_mid 0.170
_exptl_crystal_size_min 0.130
_refine_diff_density_max 0.194
_refine_diff_density_min -0.173
_refine_diff_density_rms 0.036
_refine_ls_abs_structure_details
; 
 Flack x determined using 1734 quotients [(I+)-(I-)]/[(I+)+(I-)] 
 (Parsons and Flack (2004), Acta Cryst. A60, s61). 
;
_refine_ls_abs_structure_Flack 0.04(4)
_refine_ls_extinction_expression Fc^*^=kFc[1+0.001xFc^2^\l^3^/sin(2\q)]^-1/4^
_refine_ls_extinction_method SHELXL
_refine_ls_goodness_of_fit_ref 1.043
_refine_ls_hydrogen_treatment mixed
_refine_ls_matrix_type full
_refine_ls_number_parameters 351
_refine_ls_number_reflns 4768
_refine_ls_number_restraints 1
_refine_ls_restrained_S_all 1.043
_refine_ls_R_factor_all 0.0441
_refine_ls_R_factor_gt 0.0394
_refine_ls_shift/su_max 0.000
_refine_ls_shift/su_mean 0.000
_refine_ls_structure_factor_coef Fsqd
_refine_ls_weighting_details 'w=1/[\s^2^(Fo^2^)+(0.0546P)^2^+0.0269P] where P=(Fo^2^+2Fc^2^)/3'
_refine_ls_weighting_scheme calc
_refine_ls_wR_factor_gt 0.0956
_refine_ls_wR_factor_ref 0.0992
_reflns_Friedel_coverage 0.747
_reflns_Friedel_fraction_full 0.847
_reflns_Friedel_fraction_max 0.843
_reflns_number_gt 4340
_reflns_number_total 4768
_reflns_threshold_expression 'I > 2\s(I)'
_cod_data_source_file ja8b09484_si_003.cif
_cod_data_source_block cd17142
_cod_original_sg_symbol_H-M 'P 21'
_cod_database_code 4133308
_shelx_space_group_comment
; 
The symmetry employed for this shelxl refinement is uniquely defined 
by the following loop, which should always be used as a source of 
symmetry information in preference to the above space-group names. 
They are only intended as comments. 
;
_shelx_estimated_absorpt_t_min 0.966
_shelx_estimated_absorpt_t_max 0.978
_shelxl_version_number 2013-4

loop_
_space_group_symop_operation_xyz
'x, y, z'
'-x, y+1/2, -z'

loop_
_atom_site_label
_atom_site_type_symbol
_atom_site_fract_x
_atom_site_fract_y
_atom_site_fract_z
_atom_site_U_iso_or_equiv
_atom_site_adp_type
_atom_site_occupancy
_atom_site_site_symmetry_order
_atom_site_calc_flag
_atom_site_refinement_flags_posn
_atom_site_refinement_flags_adp
H3A H 0.192(3) 0.642(3) 0.330(2) 0.034(8) Uiso 1 1 d . .
Cl1 Cl 0.22333(7) 0.90901(8) 0.27692(7) 0.0522(2) Uani 1 1 d . .
N1 N 0.5342(2) 0.6597(3) 0.09545(19) 0.0410(6) Uani 1 1 d . .
N2 N 0.4149(2) 0.6569(3) 0.0361(2) 0.0430(6) Uani 1 1 d . .
N3 N 0.2522(2) 0.6304(2) 0.3829(2) 0.0391(6) Uani 1 1 d . .
O1 O 0.6493(2) 0.6807(3) 0.26706(17) 0.0607(7) Uani 1 1 d . .
O2 O 0.4219(2) 0.5066(2) 0.44182(19) 0.0571(6) Uani 1 1 d . .
O3 O 0.27226(19) 0.4467(2) 0.29793(19) 0.0511(6) Uani 1 1 d . .
C1 C 0.5531(3) 0.6995(3) 0.2065(2) 0.0429(7) Uani 1 1 d . .
C2 C 0.4460(3) 0.7622(3) 0.2376(3) 0.0424(7) Uani 1 1 d . .
H2 H 0.3759 0.7783 0.1844 0.051 Uiso 1 1 calc R U
C3 C 0.4481(3) 0.7954(3) 0.3388(2) 0.0440(7) Uani 1 1 d . .
H3 H 0.5225 0.7848 0.3879 0.053 Uiso 1 1 calc R U
C4 C 0.3441(3) 0.8486(3) 0.3842(2) 0.0417(7) Uani 1 1 d . .
H4 H 0.3746 0.9217 0.4334 0.050 Uiso 1 1 calc R U
C5 C 0.2913(3) 0.7432(3) 0.4498(2) 0.0381(7) Uani 1 1 d . .
H5 H 0.3583 0.7146 0.5089 0.046 Uiso 1 1 calc R U
C6 C 0.1896(3) 0.7968(3) 0.5036(2) 0.0404(7) Uani 1 1 d . .
C7 C 0.0738(3) 0.7467(4) 0.4829(3) 0.0543(8) Uani 1 1 d . .
H7 H 0.0542 0.6789 0.4324 0.065 Uiso 1 1 calc R U
C8 C -0.0152(3) 0.7945(4) 0.5354(3) 0.0659(11) Uani 1 1 d . .
H8 H -0.0943 0.7598 0.5195 0.079 Uiso 1 1 calc R U
C9 C 0.0132(4) 0.8926(5) 0.6106(3) 0.0685(11) Uani 1 1 d . .
H9 H -0.0458 0.9230 0.6479 0.082 Uiso 1 1 calc R U
C10 C 0.1275(4) 0.9457(5) 0.6311(3) 0.0762(13) Uani 1 1 d . .
H10 H 0.1464 1.0139 0.6813 0.091 Uiso 1 1 calc R U
C11 C 0.2161(3) 0.8984(5) 0.5771(3) 0.0620(9) Uani 1 1 d . .
H11 H 0.2941 0.9358 0.5907 0.074 Uiso 1 1 calc R U
C12 C 0.8203(3) 0.6918(4) 0.1150(3) 0.0492(8) Uani 1 1 d . .
H12 H 0.7840 0.7707 0.1285 0.059 Uiso 1 1 calc R U
C13 C 0.9463(3) 0.6814(5) 0.1351(3) 0.0604(9) Uani 1 1 d . .
H13 H 0.9948 0.7532 0.1621 0.072 Uiso 1 1 calc R U
C14 C 1.0007(3) 0.5646(5) 0.1154(3) 0.0667(11) Uani 1 1 d . .
H14 H 1.0859 0.5575 0.1292 0.080 Uiso 1 1 calc R U
C15 C 0.9298(4) 0.4601(5) 0.0758(3) 0.0730(12) Uani 1 1 d . .
H15 H 0.9667 0.3814 0.0624 0.088 Uiso 1 1 calc R U
C16 C 0.8031(3) 0.4694(4) 0.0551(3) 0.0586(9) Uani 1 1 d . .
H16 H 0.7551 0.3973 0.0279 0.070 Uiso 1 1 calc R U
C17 C 0.7477(3) 0.5864(3) 0.0752(2) 0.0411(7) Uani 1 1 d . .
C18 C 0.6125(3) 0.5959(3) 0.0410(2) 0.0388(6) Uani 1 1 d . .
C19 C 0.5424(3) 0.5527(3) -0.0541(2) 0.0438(7) Uani 1 1 d . .
H19 H 0.5692 0.5061 -0.1090 0.053 Uiso 1 1 calc R U
C20 C 0.4207(3) 0.5921(3) -0.0537(2) 0.0411(7) Uani 1 1 d . .
C21 C 0.3090(3) 0.5678(3) -0.1370(3) 0.0433(7) Uani 1 1 d . .
C22 C 0.3161(3) 0.5278(4) -0.2410(3) 0.0549(9) Uani 1 1 d . .
H22 H 0.3926 0.5180 -0.2595 0.066 Uiso 1 1 calc R U
C23 C 0.2110(4) 0.5021(5) -0.3180(3) 0.0685(11) Uani 1 1 d . .
H23 H 0.2170 0.4753 -0.3881 0.082 Uiso 1 1 calc R U
C24 C 0.0981(3) 0.5160(4) -0.2917(3) 0.0684(11) Uani 1 1 d . .
H24 H 0.0273 0.4974 -0.3433 0.082 Uiso 1 1 calc R U
C25 C 0.0893(3) 0.5573(4) -0.1892(3) 0.0695(11) Uani 1 1 d . .
H25 H 0.0125 0.5683 -0.1716 0.083 Uiso 1 1 calc R U
C26 C 0.1940(3) 0.5827(4) -0.1124(3) 0.0576(9) Uani 1 1 d . .
H26 H 0.1873 0.6102 -0.0427 0.069 Uiso 1 1 calc R U
C27 C 0.3260(3) 0.5259(3) 0.3798(2) 0.0399(7) Uani 1 1 d . .
C28 C 0.3316(3) 0.3283(3) 0.2672(3) 0.0446(7) Uani 1 1 d . .
C29 C 0.4443(4) 0.3692(5) 0.2247(4) 0.0820(13) Uani 1 1 d . .
H29A H 0.4206 0.4285 0.1643 0.123 Uiso 1 1 calc R U
H29B H 0.4823 0.2929 0.2008 0.123 Uiso 1 1 calc R U
H29C H 0.5014 0.4121 0.2820 0.123 Uiso 1 1 calc R U
C30 C 0.2356(4) 0.2729(4) 0.1768(3) 0.0699(11) Uani 1 1 d . .
H30A H 0.1601 0.2623 0.2020 0.105 Uiso 1 1 calc R U
H30B H 0.2624 0.1892 0.1551 0.105 Uiso 1 1 calc R U
H30C H 0.2229 0.3317 0.1154 0.105 Uiso 1 1 calc R U
C31 C 0.3608(5) 0.2349(4) 0.3604(3) 0.0760(12) Uani 1 1 d . .
H31A H 0.4226 0.2723 0.4171 0.114 Uiso 1 1 calc R U
H31B H 0.3907 0.1542 0.3358 0.114 Uiso 1 1 calc R U
H31C H 0.2880 0.2179 0.3884 0.114 Uiso 1 1 calc R U

loop_
_atom_site_aniso_label
_atom_site_aniso_U_11
_atom_site_aniso_U_22
_atom_site_aniso_U_33
_atom_site_aniso_U_23
_atom_site_aniso_U_13
_atom_site_aniso_U_12
Cl1 0.0490(4) 0.0487(5) 0.0582(5) 0.0059(4) 0.0089(3) 0.0089(4)
N1 0.0338(12) 0.0485(15) 0.0413(13) -0.0013(12) 0.0091(10) 0.0014(11)
N2 0.0340(13) 0.0521(16) 0.0425(13) -0.0026(12) 0.0070(10) 0.0004(11)
N3 0.0333(13) 0.0393(14) 0.0435(14) -0.0061(12) 0.0046(11) 0.0041(11)
O1 0.0386(12) 0.099(2) 0.0438(12) -0.0061(13) 0.0061(10) 0.0098(12)
O2 0.0508(13) 0.0508(14) 0.0607(14) -0.0113(12) -0.0097(11) 0.0122(11)
O3 0.0431(12) 0.0451(13) 0.0592(13) -0.0172(10) -0.0032(10) 0.0113(9)
C1 0.0379(16) 0.0533(19) 0.0386(15) 0.0020(14) 0.0101(13) -0.0015(14)
C2 0.0357(15) 0.0482(18) 0.0431(16) -0.0012(14) 0.0075(12) 0.0017(13)
C3 0.0313(14) 0.057(2) 0.0427(16) -0.0014(15) 0.0042(12) -0.0010(13)
C4 0.0376(16) 0.0464(17) 0.0403(15) -0.0085(14) 0.0058(12) -0.0015(13)
C5 0.0348(15) 0.0417(17) 0.0376(15) -0.0063(13) 0.0065(12) 0.0038(12)
C6 0.0417(16) 0.0439(17) 0.0369(15) -0.0010(13) 0.0108(12) 0.0094(13)
C7 0.0506(19) 0.0483(19) 0.070(2) -0.0081(18) 0.0274(17) -0.0019(15)
C8 0.050(2) 0.067(3) 0.089(3) 0.005(2) 0.0337(19) 0.0043(18)
C9 0.071(3) 0.079(3) 0.065(2) 0.004(2) 0.0356(19) 0.030(2)
C10 0.075(3) 0.090(3) 0.068(2) -0.031(2) 0.024(2) 0.018(2)
C11 0.0495(18) 0.078(3) 0.0582(19) -0.025(2) 0.0112(15) 0.0075(19)
C12 0.0407(17) 0.056(2) 0.0526(18) 0.0005(17) 0.0137(14) -0.0009(15)
C13 0.0424(18) 0.081(3) 0.057(2) 0.000(2) 0.0070(15) -0.0121(18)
C14 0.0369(17) 0.108(4) 0.055(2) 0.005(2) 0.0099(15) 0.014(2)
C15 0.052(2) 0.090(3) 0.075(2) -0.014(2) 0.0095(18) 0.027(2)
C16 0.052(2) 0.062(2) 0.060(2) -0.0067(18) 0.0058(16) 0.0111(17)
C17 0.0386(15) 0.0493(18) 0.0371(14) 0.0052(14) 0.0112(12) 0.0029(14)
C18 0.0376(15) 0.0402(16) 0.0409(15) -0.0003(13) 0.0137(12) -0.0006(12)
C19 0.0416(16) 0.0480(19) 0.0438(16) -0.0051(14) 0.0132(13) -0.0012(14)
C20 0.0375(15) 0.0415(17) 0.0450(16) 0.0019(14) 0.0103(12) -0.0022(13)
C21 0.0392(16) 0.0407(17) 0.0487(16) 0.0014(14) 0.0060(13) -0.0013(13)
C22 0.0499(19) 0.062(2) 0.0524(19) -0.0015(17) 0.0093(15) -0.0031(16)
C23 0.069(3) 0.081(3) 0.050(2) -0.007(2) -0.0010(17) -0.007(2)
C24 0.048(2) 0.076(3) 0.071(2) -0.003(2) -0.0111(17) -0.0106(19)
C25 0.0388(18) 0.079(3) 0.087(3) -0.009(2) 0.0039(18) -0.0014(18)
C26 0.0406(18) 0.068(2) 0.063(2) -0.0077(19) 0.0093(16) -0.0014(17)
C27 0.0385(16) 0.0378(16) 0.0440(16) -0.0020(14) 0.0096(13) 0.0032(12)
C28 0.0443(17) 0.0344(16) 0.0526(18) -0.0105(14) 0.0038(14) 0.0082(13)
C29 0.080(3) 0.066(3) 0.109(3) -0.024(3) 0.043(3) -0.004(2)
C30 0.074(2) 0.056(2) 0.071(2) -0.026(2) -0.005(2) 0.0143(19)
C31 0.108(3) 0.042(2) 0.070(3) 0.001(2) 0.001(2) 0.009(2)

loop_
_atom_type_symbol
_atom_type_description
_atom_type_scat_dispersion_real
_atom_type_scat_dispersion_imag
_atom_type_scat_source
C C 0.0033 0.0016 'International Tables Vol C Tables 4.2.6.8 and 6.1.1.4'
H H 0.0000 0.0000 'International Tables Vol C Tables 4.2.6.8 and 6.1.1.4'
N N 0.0061 0.0033 'International Tables Vol C Tables 4.2.6.8 and 6.1.1.4'
O O 0.0106 0.0060 'International Tables Vol C Tables 4.2.6.8 and 6.1.1.4'
Cl Cl 0.1484 0.1585 'International Tables Vol C Tables 4.2.6.8 and 6.1.1.4'

loop_
_geom_angle_atom_site_label_1
_geom_angle_atom_site_label_2
_geom_angle_atom_site_label_3
_geom_angle
C18 N1 N2 111.2(2)
C18 N1 C1 129.5(2)
N2 N1 C1 117.8(2)
C20 N2 N1 105.1(2)
C27 N3 C5 122.3(2)
C27 N3 H3A 118(2)
C5 N3 H3A 116(2)
C27 O3 C28 122.7(2)
O1 C1 N1 120.7(3)
O1 C1 C2 124.9(3)
N1 C1 C2 114.4(3)
C3 C2 C1 120.8(3)
C3 C2 H2 119.6
C1 C2 H2 119.6
C2 C3 C4 126.9(3)
C2 C3 H3 116.6
C4 C3 H3 116.6
C3 C4 C5 111.0(3)
C3 C4 Cl1 111.2(2)
C5 C4 Cl1 109.1(2)
C3 C4 H4 108.5
C5 C4 H4 108.5
Cl1 C4 H4 108.5
N3 C5 C6 112.2(2)
N3 C5 C4 110.6(2)
C6 C5 C4 112.4(3)
N3 C5 H5 107.1
C6 C5 H5 107.1
C4 C5 H5 107.1
C7 C6 C11 118.5(3)
C7 C6 C5 122.6(3)
C11 C6 C5 119.0(3)
C6 C7 C8 121.2(4)
C6 C7 H7 119.4
C8 C7 H7 119.4
C9 C8 C7 119.7(4)
C9 C8 H8 120.1
C7 C8 H8 120.1
C10 C9 C8 120.0(3)
C10 C9 H9 120.0
C8 C9 H9 120.0
C9 C10 C11 120.0(4)
C9 C10 H10 120.0
C11 C10 H10 120.0
C6 C11 C10 120.5(4)
C6 C11 H11 119.7
C10 C11 H11 119.7
C17 C12 C13 120.5(4)
C17 C12 H12 119.7
C13 C12 H12 119.7
C12 C13 C14 120.1(4)
C12 C13 H13 120.0
C14 C13 H13 120.0
C15 C14 C13 119.9(3)
C15 C14 H14 120.1
C13 C14 H14 120.1
C14 C15 C16 120.6(4)
C14 C15 H15 119.7
C16 C15 H15 119.7
C15 C16 C17 119.9(4)
C15 C16 H16 120.1
C17 C16 H16 120.1
C12 C17 C16 119.1(3)
C12 C17 C18 122.8(3)
C16 C17 C18 117.8(3)
C19 C18 N1 106.1(2)
C19 C18 C17 127.0(3)
N1 C18 C17 126.7(3)
C18 C19 C20 106.6(3)
C18 C19 H19 126.7
C20 C19 H19 126.7
N2 C20 C19 111.0(3)
N2 C20 C21 120.5(3)
C19 C20 C21 128.5(3)
C22 C21 C26 118.3(3)
C22 C21 C20 121.0(3)
C26 C21 C20 120.8(3)
C21 C22 C23 120.7(3)
C21 C22 H22 119.6
C23 C22 H22 119.6
C24 C23 C22 120.1(4)
C24 C23 H23 119.9
C22 C23 H23 119.9
C25 C24 C23 119.9(3)
C25 C24 H24 120.0
C23 C24 H24 120.0
C24 C25 C26 120.0(4)
C24 C25 H25 120.0
C26 C25 H25 120.0
C25 C26 C21 121.0(4)
C25 C26 H26 119.5
C21 C26 H26 119.5
O2 C27 O3 126.3(3)
O2 C27 N3 125.2(3)
O3 C27 N3 108.5(2)
O3 C28 C31 111.2(3)
O3 C28 C30 102.6(2)
C31 C28 C30 110.9(3)
O3 C28 C29 108.3(3)
C31 C28 C29 112.6(4)
C30 C28 C29 110.7(3)
C28 C29 H29A 109.5
C28 C29 H29B 109.5
H29A C29 H29B 109.5
C28 C29 H29C 109.5
H29A C29 H29C 109.5
H29B C29 H29C 109.5
C28 C30 H30A 109.5
C28 C30 H30B 109.5
H30A C30 H30B 109.5
C28 C30 H30C 109.5
H30A C30 H30C 109.5
H30B C30 H30C 109.5
C28 C31 H31A 109.5
C28 C31 H31B 109.5
H31A C31 H31B 109.5
C28 C31 H31C 109.5
H31A C31 H31C 109.5
H31B C31 H31C 109.5

loop_
_geom_bond_atom_site_label_1
_geom_bond_atom_site_label_2
_geom_bond_distance
Cl1 C4 1.801(3)
N1 C18 1.371(4)
N1 N2 1.381(3)
N1 C1 1.417(4)
N2 C20 1.313(4)
N3 C27 1.349(4)
N3 C5 1.435(4)
N3 H3A 0.85(3)
O1 C1 1.193(3)
O2 C27 1.200(3)
O3 C27 1.342(4)
O3 C28 1.462(4)
C1 C2 1.471(4)
C2 C3 1.302(4)
C2 H2 0.9300
C3 C4 1.488(4)
C3 H3 0.9300
C4 C5 1.536(4)
C4 H4 0.9800
C5 C6 1.527(4)
C5 H5 0.9800
C6 C7 1.359(5)
C6 C11 1.374(5)
C7 C8 1.381(5)
C7 H7 0.9300
C8 C9 1.363(6)
C8 H8 0.9300
C9 C10 1.356(6)
C9 H9 0.9300
C10 C11 1.387(5)
C10 H10 0.9300
C11 H11 0.9300
C12 C17 1.374(5)
C12 C13 1.375(5)
C12 H12 0.9300
C13 C14 1.379(6)
C13 H13 0.9300
C14 C15 1.357(6)
C14 H14 0.9300
C15 C16 1.382(5)
C15 H15 0.9300
C16 C17 1.387(5)
C16 H16 0.9300
C17 C18 1.480(4)
C18 C19 1.354(4)
C19 C20 1.412(4)
C19 H19 0.9300
C20 C21 1.469(4)
C21 C22 1.377(5)
C21 C26 1.382(4)
C22 C23 1.379(5)
C22 H22 0.9300
C23 C24 1.368(5)
C23 H23 0.9300
C24 C25 1.367(6)
C24 H24 0.9300
C25 C26 1.374(5)
C25 H25 0.9300
C26 H26 0.9300
C28 C31 1.486(5)
C28 C30 1.496(5)
C28 C29 1.513(5)
C29 H29A 0.9600
C29 H29B 0.9600
C29 H29C 0.9600
C30 H30A 0.9600
C30 H30B 0.9600
C30 H30C 0.9600
C31 H31A 0.9600
C31 H31B 0.9600
C31 H31C 0.9600

loop_
_geom_torsion_atom_site_label_1
_geom_torsion_atom_site_label_2
_geom_torsion_atom_site_label_3
_geom_torsion_atom_site_label_4
_geom_torsion
C18 N1 N2 C20 -0.1(3)
C1 N1 N2 C20 -167.2(3)
C18 N1 C1 O1 1.4(5)
N2 N1 C1 O1 165.8(3)
C18 N1 C1 C2 -177.9(3)
N2 N1 C1 C2 -13.6(4)
O1 C1 C2 C3 -4.0(6)
N1 C1 C2 C3 175.3(3)
C1 C2 C3 C4 -174.3(3)
C2 C3 C4 C5 104.4(4)
C2 C3 C4 Cl1 -17.2(5)
C27 N3 C5 C6 -140.2(3)
C27 N3 C5 C4 93.4(3)
C3 C4 C5 N3 -57.3(3)
Cl1 C4 C5 N3 65.5(3)
C3 C4 C5 C6 176.4(2)
Cl1 C4 C5 C6 -60.8(3)
N3 C5 C6 C7 -4.1(4)
C4 C5 C6 C7 121.3(3)
N3 C5 C6 C11 174.9(3)
C4 C5 C6 C11 -59.7(4)
C11 C6 C7 C8 -1.1(5)
C5 C6 C7 C8 177.9(3)
C6 C7 C8 C9 -0.9(6)
C7 C8 C9 C10 2.1(6)
C8 C9 C10 C11 -1.3(7)
C7 C6 C11 C10 1.9(6)
C5 C6 C11 C10 -177.2(4)
C9 C10 C11 C6 -0.7(7)
C17 C12 C13 C14 0.0(5)
C12 C13 C14 C15 0.2(6)
C13 C14 C15 C16 -0.1(6)
C14 C15 C16 C17 -0.1(6)
C13 C12 C17 C16 -0.2(5)
C13 C12 C17 C18 -173.3(3)
C15 C16 C17 C12 0.3(5)
C15 C16 C17 C18 173.7(3)
N2 N1 C18 C19 0.3(3)
C1 N1 C18 C19 165.5(3)
N2 N1 C18 C17 175.5(3)
C1 N1 C18 C17 -19.3(5)
C12 C17 C18 C19 130.5(3)
C16 C17 C18 C19 -42.6(5)
C12 C17 C18 N1 -43.7(4)
C16 C17 C18 N1 143.1(3)
N1 C18 C19 C20 -0.4(3)
C17 C18 C19 C20 -175.6(3)
N1 N2 C20 C19 -0.1(3)
N1 N2 C20 C21 179.1(3)
C18 C19 C20 N2 0.3(4)
C18 C19 C20 C21 -178.8(3)
N2 C20 C21 C22 164.9(3)
C19 C20 C21 C22 -16.0(5)
N2 C20 C21 C26 -16.0(5)
C19 C20 C21 C26 163.0(3)
C26 C21 C22 C23 -0.6(6)
C20 C21 C22 C23 178.4(3)
C21 C22 C23 C24 -0.1(6)
C22 C23 C24 C25 1.0(7)
C23 C24 C25 C26 -1.1(7)
C24 C25 C26 C21 0.4(6)
C22 C21 C26 C25 0.5(6)
C20 C21 C26 C25 -178.6(3)
C28 O3 C27 O2 -5.8(5)
C28 O3 C27 N3 175.9(3)
C5 N3 C27 O2 11.5(5)
C5 N3 C27 O3 -170.1(3)
C27 O3 C28 C31 59.5(4)
C27 O3 C28 C30 178.1(3)
C27 O3 C28 C29 -64.7(4)
